data_4327590
loop_
_publ_author_name
'M. Dolores Santana'
'Gabriel Garc\'ia'
'Jos\'e P\'erez'
'El\'ies Molins'
'Gregorio L\'opez'

_publ_section_title
;
 Mononuclear Hydroxamate Five-Coordinate Nickel(II) Complexes: Structural
 and Spectroscopic Characterization
;
_journal_name_full 'Inorganic Chemistry'
_journal_page_first 5701
_journal_page_last 5703
_journal_paper_doi 10.1021/ic010298+
_journal_volume 40
_journal_year 2001
_chemical_formula_moiety 'C15 H31 F6 N4 Ni1 O2 P1'
_chemical_formula_sum 'C15 H31 F6 N4 Ni O2 P'
_chemical_formula_weight 503.12
_chemical_name_systematic
;
  ?
;
_space_group_IT_number 14
_symmetry_cell_setting monoclinic
_symmetry_space_group_name_Hall '-P 2yn'
_symmetry_space_group_name_H-M 'P 1 21/n 1'
_atom_sites_solution_hydrogens geom
_atom_sites_solution_primary direct
_atom_sites_solution_secondary difmap
_audit_creation_method SHELXL-97
_cell_angle_alpha 90.00
_cell_angle_beta 104.02
_cell_angle_gamma 90.00
_cell_formula_units_Z 4
_cell_length_a 7.750(9)
_cell_length_b 20.931(9)
_cell_length_c 13.286(6)
_cell_measurement_reflns_used 25
_cell_measurement_temperature 293(2)
_cell_measurement_theta_max 39.93
_cell_measurement_theta_min 19.47
_cell_volume 2091(3)
_computing_molecular_graphics 'CAMERON(D.J. Watkin and L.J. Pearce)'
_computing_publication_material 'WinGX publication routines (Farrugia, 1998)'
_computing_structure_refinement 'SHELXL-97 (Sheldrick, 1997)'
_computing_structure_solution 'SHELXS-97 (Sheldrick, 1990)'
_diffrn_ambient_temperature 293(2)
_diffrn_measured_fraction_theta_full 0.000
_diffrn_measured_fraction_theta_max 0.999
_diffrn_radiation_monochromator graphite
_diffrn_radiation_source 'fine-focus sealed tube'
_diffrn_radiation_type MoK\a
_diffrn_radiation_wavelength 0.71073
_diffrn_reflns_av_R_equivalents 0.0360
_diffrn_reflns_av_sigmaI/netI 0.0464
_diffrn_reflns_limit_h_max 9
_diffrn_reflns_limit_h_min -9
_diffrn_reflns_limit_k_max 0
_diffrn_reflns_limit_k_min -24
_diffrn_reflns_limit_l_max 15
_diffrn_reflns_limit_l_min -15
_diffrn_reflns_number 7347
_diffrn_reflns_theta_full 0.50
_diffrn_reflns_theta_max 25.00
_diffrn_reflns_theta_min 1.86
_exptl_absorpt_coefficient_mu 1.076
_exptl_absorpt_correction_T_max 0.7994
_exptl_absorpt_correction_T_min 0.7277
_exptl_absorpt_correction_type psi-scan
_exptl_crystal_colour green
_exptl_crystal_density_diffrn 1.598
_exptl_crystal_description prism
_exptl_crystal_F_000 1048
_exptl_crystal_size_max 0.30
_exptl_crystal_size_mid 0.20
_exptl_crystal_size_min 0.20
_refine_diff_density_max 0.530
_refine_diff_density_min -0.492
_refine_diff_density_rms 0.080
_refine_ls_extinction_method none
_refine_ls_goodness_of_fit_ref 0.984
_refine_ls_hydrogen_treatment mixed
_refine_ls_matrix_type full
_refine_ls_number_parameters 280
_refine_ls_number_reflns 3683
_refine_ls_number_restraints 212
_refine_ls_restrained_S_all 2.178
_refine_ls_R_factor_all 0.0712
_refine_ls_R_factor_gt 0.0429
_refine_ls_shift/su_max 0.000
_refine_ls_shift/su_mean 0.000
_refine_ls_structure_factor_coef Fsqd
_refine_ls_weighting_details 'calc w=1/[\s^2^(Fo^2^)+(0.0776P)^2^+1.7065P] where P=(Fo^2^+2Fc^2^)/3'
_refine_ls_weighting_scheme calc
_refine_ls_wR_factor_gt 0.1136
_refine_ls_wR_factor_ref 0.1287
_reflns_number_gt 2693
_reflns_number_total 3683
_reflns_threshold_expression >2sigma(I)
_cod_data_source_file ic0102982B.cif
_cod_data_source_block um152m
_cod_original_sg_symbol_H-M 'P 21/n'
_cod_database_code 4327590

loop_
_symmetry_equiv_pos_as_xyz
'x, y, z'
'-x+1/2, y+1/2, -z+1/2'
'-x, -y, -z'
'x-1/2, -y-1/2, z-1/2'

loop_
_atom_site_label
_atom_site_type_symbol
_atom_site_fract_x
_atom_site_fract_y
_atom_site_fract_z
_atom_site_U_iso_or_equiv
_atom_site_adp_type
_atom_site_occupancy
_atom_site_symmetry_multiplicity
_atom_site_calc_flag
_atom_site_refinement_flags
_atom_site_disorder_assembly
_atom_site_disorder_group
Ni1 Ni 0.73171(13) 0.10535(5) 0.60985(7) 0.0284(4) Uani 1 1 d . . .
O1 O 0.6335(8) 0.0736(3) 0.4651(4) 0.0370(13) Uani 1 1 d . . .
N1 N 0.9009(9) 0.1248(3) 0.7494(5) 0.0338(15) Uani 1 1 d . . .
O2 O 0.8778(9) 0.1595(3) 0.5369(4) 0.0466(15) Uani 1 1 d . . .
N2 N 0.6411(9) 0.0260(3) 0.6693(5) 0.0325(15) Uani 1 1 d . . .
N4 N 0.7031(10) 0.1121(3) 0.4007(5) 0.0381(16) Uani 1 1 d . . .
N3 N 0.5514(10) 0.1741(3) 0.6291(5) 0.0401(17) Uani 1 1 d . . .
C15 C 0.9011(15) 0.1942(5) 0.3692(7) 0.057(3) Uani 1 1 d . . .
H15A H 0.8451 0.1838 0.2985 0.086 Uiso 1 1 calc R . .
H15B H 1.0266 0.1864 0.3821 0.086 Uiso 1 1 calc R . .
H15C H 0.8811 0.2385 0.3815 0.086 Uiso 1 1 calc R . .
C14 C 0.8244(12) 0.1540(4) 0.4399(7) 0.039(2) Uani 1 1 d . . .
C3 C 0.8027(11) -0.0132(4) 0.7173(6) 0.0382(19) Uani 1 1 d . . .
C11 C 0.7519(15) -0.0802(5) 0.7429(8) 0.058(3) Uani 1 1 d . . .
H11A H 0.6847 -0.1005 0.6809 0.087 Uiso 1 1 calc R . .
H11B H 0.6812 -0.0780 0.7930 0.087 Uiso 1 1 calc R . .
H11C H 0.8577 -0.1045 0.7710 0.087 Uiso 1 1 calc R . .
C2 C 0.9077(12) 0.0174(4) 0.8181(6) 0.044(2) Uani 1 1 d . . .
H2A H 0.8389 0.0109 0.8693 0.052 Uiso 1 1 calc R . .
H2B H 1.0162 -0.0072 0.8411 0.052 Uiso 1 1 calc R . .
C1 C 0.9602(11) 0.0861(4) 0.8237(6) 0.039(2) Uani 1 1 d . . .
C12 C 0.9156(12) -0.0168(5) 0.6382(7) 0.047(2) Uani 1 1 d . . .
H12A H 0.9477 0.0256 0.6219 0.070 Uiso 1 1 calc R . .
H12B H 0.8488 -0.0372 0.5762 0.070 Uiso 1 1 calc R . .
H12C H 1.0213 -0.0410 0.6666 0.070 Uiso 1 1 calc R . .
C4 C 0.5172(12) 0.0380(5) 0.7371(7) 0.044(2) Uani 1 1 d . . .
H4A H 0.5845 0.0530 0.8043 0.053 Uiso 1 1 calc R . .
H4B H 0.4596 -0.0017 0.7477 0.053 Uiso 1 1 calc R . .
C5 C 0.3773(12) 0.0869(5) 0.6907(8) 0.052(2) Uani 1 1 d . . .
H5A H 0.3325 0.0776 0.6175 0.062 Uiso 1 1 calc R . .
H5B H 0.2788 0.0827 0.7235 0.062 Uiso 1 1 calc R . .
C6 C 0.4430(13) 0.1548(5) 0.7023(8) 0.051(2) Uani 1 1 d . . .
H6A H 0.3411 0.1831 0.6925 0.062 Uiso 1 1 calc R . .
H6B H 0.5137 0.1608 0.7726 0.062 Uiso 1 1 calc R . .
C9 C 0.9490(12) 0.1928(4) 0.7602(7) 0.045(2) Uani 1 1 d . . .
H9A H 0.9956 0.2061 0.7020 0.054 Uiso 1 1 calc R . .
H9B H 1.0412 0.1992 0.8233 0.054 Uiso 1 1 calc R . .
C10 C 1.0837(15) 0.1045(6) 0.9257(8) 0.067(3) Uani 1 1 d . . .
H10A H 1.1127 0.1490 0.9245 0.100 Uiso 1 1 calc R . .
H10B H 1.1906 0.0795 0.9366 0.100 Uiso 1 1 calc R . .
H10C H 1.0265 0.0966 0.9810 0.100 Uiso 1 1 calc R . .
C7 C 0.6446(14) 0.2361(4) 0.6645(7) 0.052(2) Uani 1 1 d . . .
H7A H 0.5564 0.2670 0.6737 0.063 Uiso 1 1 calc R . .
H7B H 0.6965 0.2519 0.6098 0.063 Uiso 1 1 calc R . .
C8 C 0.7892(14) 0.2330(5) 0.7640(7) 0.053(2) Uani 1 1 d . . .
H8A H 0.8295 0.2761 0.7834 0.064 Uiso 1 1 calc R . .
.H8B H 0.7377 0.2164 0.8183 0.064 Uiso 1 1 calc R . .
C13 C 0.4295(3) 0.18630(13) 0.52743(17) 0.059(3) Uani 1 1 d . . .
H13A H 0.3681 0.1476 0.5016 0.088 Uiso 1 1 calc R . .
H13B H 0.4962 0.2009 0.4797 0.088 Uiso 1 1 calc R . .
H13C H 0.3448 0.2184 0.5346 0.088 Uiso 1 1 calc R . .
H2 H 0.5696 0.0006 0.6146 0.04(2) Uiso 1 1 d R . .
H4 H 0.6802 0.1035 0.3331 0.05(3) Uiso 1 1 d R . .
P1 P 0.6382(3) 0.12422(13) 0.07037(17) 0.0540(7) Uani 1 1 d RD . .
F1 F 0.7102(3) 0.08688(13) 0.17693(17) 0.075(4) Uani 0.691(16) 1 d PRDU A 1
F2 F 0.7278(3) 0.06997(13) 0.01633(17) 0.098(5) Uani 0.691(16) 1 d PRDU A 1
F3 F 0.4724(3) 0.07547(13) 0.05113(17) 0.106(5) Uani 0.691(16) 1 d PRDU A 1
F4 F 0.8197(3) 0.15808(13) 0.09483(17) 0.131(7) Uani 0.691(16) 1 d PRDU A 1
F5 F 0.5566(3) 0.15288(13) -0.03937(17) 0.143(8) Uani 0.691(16) 1 d PRDU A 1
F6 F 0.5352(3) 0.16287(13) 0.13993(17) 0.167(9) Uani 0.691(16) 1 d PRDU A 1
F1' F 0.5839(3) 0.11185(13) 0.16115(17) 0.30(4) Uani 0.309(16) 1 d PRDU A 2
F2' F 0.5737(3) 0.07925(13) 0.00135(17) 0.29(4) Uani 0.309(16) 1 d PRDU A 2
F3' F 0.4466(3) 0.14815(13) 0.04495(17) 0.21(3) Uani 0.309(16) 1 d PRDU A 2
F4' F 0.8214(3) 0.11255(13) 0.13445(17) 0.174(19) Uani 0.309(16) 1 d PRDU A 2
F5' F 0.7134(3) 0.15855(13) -0.01675(17) 0.22(3) Uani 0.309(16) 1 d PRDU A 2
F6' F 0.6704(3) 0.19765(13) 0.11595(17) 0.109(12) Uani 0.309(16) 1 d PRDU A 2

loop_
_atom_site_aniso_label
_atom_site_aniso_U_11
_atom_site_aniso_U_22
_atom_site_aniso_U_33
_atom_site_aniso_U_23
_atom_site_aniso_U_13
_atom_site_aniso_U_12
Ni1 0.0318(6) 0.0279(6) 0.0250(5) -0.0009(4) 0.0060(4) 0.0012(4)
O1 0.046(3) 0.037(3) 0.029(3) -0.002(2) 0.009(2) -0.007(3)
N1 0.032(4) 0.036(4) 0.032(4) -0.002(3) 0.003(3) -0.001(3)
O2 0.059(4) 0.048(4) 0.033(3) -0.003(3) 0.012(3) -0.017(3)
N2 0.031(3) 0.036(4) 0.030(3) 0.000(3) 0.006(3) -0.002(3)
N4 0.050(4) 0.042(4) 0.025(3) -0.003(3) 0.014(3) -0.006(3)
N3 0.043(4) 0.041(4) 0.033(4) -0.004(3) 0.002(3) 0.013(3)
C15 0.073(7) 0.057(6) 0.045(5) 0.006(5) 0.023(5) -0.015(5)
C14 0.047(5) 0.036(5) 0.038(5) -0.001(4) 0.016(4) -0.001(4)
C3 0.044(5) 0.032(4) 0.036(4) 0.004(4) 0.005(4) 0.004(4)
C11 0.072(7) 0.038(5) 0.061(6) 0.008(5) 0.008(5) -0.001(5)
C2 0.043(5) 0.046(5) 0.036(4) 0.008(4) -0.003(4) 0.007(4)
C1 0.028(4) 0.053(5) 0.033(4) -0.001(4) 0.003(3) 0.001(4)
C12 0.044(5) 0.044(5) 0.052(5) -0.002(4) 0.012(4) 0.009(4)
C4 0.044(5) 0.052(6) 0.041(5) -0.003(4) 0.019(4) -0.008(4)
C5 0.033(5) 0.072(7) 0.054(6) -0.012(5) 0.017(4) -0.003(5)
C6 0.045(5) 0.060(6) 0.052(5) -0.013(5) 0.016(4) 0.018(5)
C9 0.048(5) 0.042(5) 0.039(5) -0.005(4) 0.001(4) -0.010(4)
C10 0.061(7) 0.076(8) 0.047(6) 0.005(5) -0.017(5) -0.014(6)
C7 0.070(7) 0.031(5) 0.053(6) -0.003(4) 0.009(5) 0.014(5)
C8 0.068(7) 0.037(5) 0.050(5) -0.014(4) 0.005(5) -0.001(5)
C13 0.063(7) 0.059(6) 0.044(5) -0.003(5) -0.008(5) 0.030(5)
P1 0.0571(16) 0.0667(18) 0.0352(13) 0.0031(12) 0.0057(11) -0.0059(13)
F1 0.086(8) 0.095(8) 0.040(5) 0.019(5) 0.004(5) -0.014(6)
F2 0.107(10) 0.112(10) 0.079(8) -0.037(7) 0.031(7) 0.012(8)
F3 0.065(7) 0.132(12) 0.111(10) -0.011(9) 0.001(7) -0.030(8)
F4 0.137(11) 0.141(12) 0.118(10) -0.013(9) 0.036(9) -0.106(10)
F5 0.23(2) 0.123(13) 0.061(8) 0.050(8) -0.004(10) 0.031(13)
F6 0.169(18) 0.132(15) 0.22(2) -0.073(14) 0.080(16) 0.042(13)
F1' 0.19(5) 0.48(9) 0.29(7) -0.12(6) 0.16(5) -0.03(6)
F2' 0.29(8) 0.25(6) 0.31(7) -0.13(6) 0.02(6) -0.12(6)
F3' 0.09(2) 0.28(6) 0.23(5) -0.10(5) -0.05(3) 0.01(3)
F4' 0.16(2) 0.16(3) 0.18(3) -0.011(19) 0.008(18) 0.040(19)
F5' 0.24(5) 0.28(6) 0.15(4) 0.06(4) 0.03(4) -0.08(5)
F6' 0.16(3) 0.048(14) 0.10(2) -0.002(13) -0.019(19) 0.004(15)

loop_
_atom_type_symbol
_atom_type_description
_atom_type_scat_dispersion_real
_atom_type_scat_dispersion_imag
_atom_type_scat_source
C C 0.0033 0.0016 'International Tables Vol C Tables 4.2.6.8 and 6.1.1.4'
H H 0.0000 0.0000 'International Tables Vol C Tables 4.2.6.8 and 6.1.1.4'
F F 0.0171 0.0103 'International Tables Vol C Tables 4.2.6.8 and 6.1.1.4'
N N 0.0061 0.0033 'International Tables Vol C Tables 4.2.6.8 and 6.1.1.4'
Ni Ni 0.3393 1.1124 'International Tables Vol C Tables 4.2.6.8 and 6.1.1.4'
O O 0.0106 0.0060 'International Tables Vol C Tables 4.2.6.8 and 6.1.1.4'
P P 0.1023 0.0942 'International Tables Vol C Tables 4.2.6.8 and 6.1.1.4'

loop_
_geom_angle_atom_site_label_1
_geom_angle_atom_site_label_2
_geom_angle_atom_site_label_3
_geom_angle
O1 Ni1 O2 81.4(2)
O1 Ni1 N2 90.9(2)
O2 Ni1 N2 159.2(3)
O1 Ni1 N1 162.2(3)
O2 Ni1 N1 90.7(3)
N2 Ni1 N1 90.9(3)
O1 Ni1 N3 103.8(3)
O2 Ni1 N3 98.3(3)
N2 Ni1 N3 102.3(3)
N1 Ni1 N3 93.1(3)
N4 O1 Ni1 106.8(4)
C1 N1 C9 120.4(7)
C1 N1 Ni1 127.6(6)
C9 N1 Ni1 112.0(5)
C14 O2 Ni1 111.0(6)
C4 N2 C3 115.4(6)
C4 N2 Ni1 115.5(5)
C3 N2 Ni1 106.2(5)
C14 N4 O1 120.0(6)
C13 N3 C6 108.0(6)
C13 N3 C7 106.8(6)
C6 N3 C7 109.5(7)
C13 N3 Ni1 108.1(4)
C6 N3 Ni1 113.5(5)
C7 N3 Ni1 110.6(6)
O2 C14 N4 119.9(8)
O2 C14 C15 120.8(8)
N4 C14 C15 119.3(8)
N2 C3 C11 111.4(7)
N2 C3 C12 107.0(7)
C11 C3 C12 109.4(8)
N2 C3 C2 110.8(7)
C11 C3 C2 107.6(7)
C12 C3 C2 110.7(8)
C1 C2 C3 121.8(7)
N1 C1 C2 122.2(8)
N1 C1 C10 124.4(9)
C2 C1 C10 113.4(8)
N2 C4 C5 111.8(7)
C6 C5 C4 114.0(8)
N3 C6 C5 114.8(7)
N1 C9 C8 110.7(7)
N3 C7 C8 115.7(7)
C9 C8 C7 115.9(8)
F2' P1 F1' 108.9
F2' P1 F4' 115.3
F1' P1 F4' 85.5
F2' P1 F3' 84.0
F1' P1 F3' 76.7
F4' P1 F3' 157.4
F2' P1 F4 130.3
F1' P1 F4 110.8
F4' P1 F4 42.1
F3' P1 F4 133.4
F2' P1 F5 68.1
F1' P1 F5 137.7
F4' P1 F5 135.4
F3' P1 F5 61.0
F4 P1 F5 99.4
F2' P1 F6 127.5
F1' P1 F6 44.7
F4' P1 F6 107.2
F3' P1 F6 50.2
F4 P1 F6 101.9
F5 P1 F6 101.6
F2' P1 F5' 87.7
F1' P1 F5' 162.8
F4' P1 F5' 91.4
F3' P1 F5' 101.5
F4 P1 F5' 57.8
F5 P1 F5' 44.2
F6 P1 F5' 121.4
F2' P1 F2 46.6
F1' P1 F2 120.9
F4' P1 F2 71.4
F3' P1 F2 130.0
F4 P1 F2 87.0
F5 P1 F2 88.6
F6 P1 F2 165.1
F5' P1 F2 73.5
F2' P1 F1 105.0
F1' P1 F1 41.9
F4' P1 F1 48.0
F3' P1 F1 118.0
F4 P1 F1 86.1
F5 P1 F1 172.9
F6 P1 F1 81.4
F5' P1 F1 139.2
F2 P1 F1 87.3
F2' P1 F3 44.6
F1' P1 F3 67.9
F4' P1 F3 126.9
F3' P1 F3 58.5
F4 P1 F3 168.1
F5 P1 F3 88.2
F6 P1 F3 85.5
F5' P1 F3 126.1
F2 P1 F3 84.0
F1 P1 F3 85.7
F2' P1 F6' 156.2
F1' P1 F6' 84.6
F4' P1 F6' 84.5
F3' P1 F6' 80.1
F4 P1 F6' 56.2
F5 P1 F6' 88.6
F6 P1 F6' 50.3
F5' P1 F6' 78.3
F2 P1 F6' 142.0
F1 P1 F6' 98.1
F3 P1 F6' 133.8

loop_
_geom_bond_atom_site_label_1
_geom_bond_atom_site_label_2
_geom_bond_distance
Ni1 O1 2.002(5)
Ni1 O2 2.009(6)
Ni1 N2 2.036(7)
Ni1 N1 2.036(6)
Ni1 N3 2.064(7)
O1 N4 1.376(9)
N1 C1 1.274(11)
N1 C9 1.469(11)
O2 C14 1.259(10)
N2 C4 1.489(10)
N2 C3 1.504(10)
N4 C14 1.300(11)
N3 C13 1.471(7)
N3 C6 1.487(12)
N3 C7 1.505(12)
C15 C14 1.488(12)
C3 C11 1.518(12)
C3 C12 1.523(12)
C3 C2 1.529(12)
C2 C1 1.491(12)
C1 C10 1.508(12)
C4 C5 1.509(13)
C5 C6 1.506(14)
C9 C8 1.507(13)
C7 C8 1.513(13)
P1 F2' 1.3248
P1 F1' 1.3948
P1 F4' 1.4880
P1 F3' 1.5256
P1 F4 1.5380
P1 F5 1.5615
P1 F6 1.5821
P1 F5' 1.5881
P1 F2 1.5903
P1 F1 1.5951
P1 F3 1.6118
P1 F6' 1.6486

loop_
_geom_hbond_atom_site_label_D
_geom_hbond_atom_site_label_H
_geom_hbond_atom_site_label_A
_geom_hbond_distance_DH
_geom_hbond_distance_HA
_geom_hbond_distance_DA
_geom_hbond_angle_DHA
_geom_hbond_site_symmetry_A
N2 H2 O1 0.96 2.28 3.198(9) 159.2 3_656
N4 H4 F1 0.89 2.17 3.033(7) 162.7 .
